data_4084251
loop_
_publ_author_name
'Figliola, Carlotta'
'Male, Louise'
'Horton, Peter N.'
'Pitak, Mateusz B.'
'Coles, Simon J.'
'Horswell, Sarah L.'
'Grainger, Richard S.'

_publ_section_title
;
 [FeFe]-Hydrogenase Synthetic Mimics Based onPeri-Substituted
 Dichalcogenides
;
_journal_issue 17
_journal_name_full Organometallics
_journal_page_first 4449
_journal_paper_doi 10.1021/om500683p
_journal_volume 33
_journal_year 2014
_chemical_formula_moiety 'C20 H8 Fe2 O6 S2'
_chemical_formula_sum 'C20 H8 Fe2 O6 S2'
_chemical_formula_weight 520.08
_chemical_name_systematic
;
[{Fe(CO)~3~}~2~(\m~2~-1,10-S~2~-phenan)]
;
_space_group_crystal_system monoclinic
_space_group_IT_number 14
_space_group_name_Hall '-P 2yn'
_space_group_name_H-M_alt 'P 1 21/n 1'
_symmetry_space_group_name_Hall '-P 2yn'
_symmetry_space_group_name_H-M 'P 1 21/n 1'
_atom_sites_solution_hydrogens geom
_audit_creation_method SHELXL-2013
_cell_angle_alpha 90
_cell_angle_beta 97.057(7)
_cell_angle_gamma 90
_cell_formula_units_Z 8
_cell_length_a 7.718(3)
_cell_length_b 18.033(8)
_cell_length_c 28.234(12)
_cell_measurement_reflns_used 8372
_cell_measurement_temperature 100(2)
_cell_measurement_theta_max 29.8
_cell_measurement_theta_min 2.5
_cell_volume 3900(3)
_computing_cell_refinement 'CrystalClear-SM Expert 2.0 r7 (Rigaku, 2011)'
_computing_data_collection 'CrystalClear-SM Expert 2.0 r7 (Rigaku, 2011)'
_computing_data_reduction 'CrystalClear-SM Expert 2.0 r7 (Rigaku, 2011)'
_computing_molecular_graphics
;
OLEX2 (Dolomanov, O.V., Bourhis, L.J., Gildea, R.J., Howard, J.A.K,
& Puschmann, H., 2009)
;
_computing_publication_material 'WinGX (Farrugia, 1999)'
_computing_structure_refinement 'SHELXL-2013 (Sheldrick, 2013)'
_computing_structure_solution 'SHELXL-97 (Sheldrick, 2008)'
_diffrn_ambient_temperature 100(2)
_diffrn_detector CCD
_diffrn_detector_area_resol_mean 28.5714
_diffrn_measured_fraction_theta_full 0.988
_diffrn_measured_fraction_theta_max 0.982
_diffrn_measurement_device
;
AFC12 (Right): Kappa 3 circle
;
_diffrn_measurement_device_type
;
Rigaku Saturn724+ (2x2 bin mode)
;
_diffrn_measurement_method 'profile data from \w-scans'
_diffrn_measurement_specimen_support MiTeGen
_diffrn_radiation_monochromator Confocal
_diffrn_radiation_type MoK\a
_diffrn_radiation_wavelength 0.71073
_diffrn_reflns_av_R_equivalents 0.0692
_diffrn_reflns_av_unetI/netI 0.1185
_diffrn_reflns_Laue_measured_fraction_full 0.988
_diffrn_reflns_Laue_measured_fraction_max 0.982
_diffrn_reflns_limit_h_max 9
_diffrn_reflns_limit_h_min -7
_diffrn_reflns_limit_k_max 14
_diffrn_reflns_limit_k_min -23
_diffrn_reflns_limit_l_max 36
_diffrn_reflns_limit_l_min -31
_diffrn_reflns_number 19011
_diffrn_reflns_point_group_measured_fraction_full 0.988
_diffrn_reflns_point_group_measured_fraction_max 0.982
_diffrn_reflns_theta_full 25.242
_diffrn_reflns_theta_max 27.484
_diffrn_reflns_theta_min 3.058
_diffrn_source 'Rotating Anode'
_exptl_absorpt_coefficient_mu 1.738
_exptl_absorpt_correction_T_max 0.9497
_exptl_absorpt_correction_T_min 0.7225
_exptl_absorpt_correction_type multi-scan
_exptl_absorpt_process_details 'CrystalClear-SM Expert 2.0 r7 (Rigaku, 2011)'
_exptl_crystal_colour orange
_exptl_crystal_density_diffrn 1.772
_exptl_crystal_description lath
_exptl_crystal_F_000 2080
_exptl_crystal_size_max 0.200
_exptl_crystal_size_mid 0.080
_exptl_crystal_size_min 0.030
_refine_diff_density_max 0.677
_refine_diff_density_min -0.976
_refine_diff_density_rms 0.143
_refine_ls_extinction_method none
_refine_ls_goodness_of_fit_ref 1.192
_refine_ls_hydrogen_treatment constr
_refine_ls_matrix_type full
_refine_ls_number_parameters 541
_refine_ls_number_reflns 8774
_refine_ls_number_restraints 0
_refine_ls_restrained_S_all 1.192
_refine_ls_R_factor_all 0.1202
_refine_ls_R_factor_gt 0.0903
_refine_ls_shift/su_max 0.001
_refine_ls_shift/su_mean 0.000
_refine_ls_structure_factor_coef Fsqd
_refine_ls_weighting_details 'w=1/[\s^2^(Fo^2^)+(0.0416P)^2^+6.5958P] where P=(Fo^2^+2Fc^2^)/3'
_refine_ls_weighting_scheme calc
_refine_ls_wR_factor_gt 0.1602
_refine_ls_wR_factor_ref 0.1743
_reflns_Friedel_coverage 0.000
_reflns_number_gt 6645
_reflns_number_total 8774
_reflns_threshold_expression 'I > 2\s(I)'
_cod_data_source_file om500683p_si_002.cif
_cod_data_source_block 8
_cod_database_code 4084251
_shelx_space_group_comment
;
The symmetry employed for this shelxl refinement is uniquely defined
by the following loop, which should always be used as a source of
symmetry information in preference to the above space-group names.
They are only intended as comments.
;
_shelx_estimated_absorpt_t_min 0.722
_shelx_estimated_absorpt_t_max 0.950
_shelxl_version_number 2013-4

loop_
_space_group_symop_operation_xyz
'x, y, z'
'-x+1/2, y+1/2, -z+1/2'
'-x, -y, -z'
'x-1/2, -y-1/2, z-1/2'

loop_
_atom_site_label
_atom_site_type_symbol
_atom_site_fract_x
_atom_site_fract_y
_atom_site_fract_z
_atom_site_U_iso_or_equiv
_atom_site_adp_type
_atom_site_occupancy
_atom_site_site_symmetry_order
_atom_site_calc_flag
_atom_site_refinement_flags_posn
_atom_site_refinement_flags_adp
C1 C 0.8409(7) 0.5134(3) 0.1044(2) 0.0153(13) Uani 1 1 d . .
C2 C 0.8712(8) 0.4769(3) 0.0642(2) 0.0165(13) Uani 1 1 d . .
H2 H 0.9142 0.5039 0.0393 0.020 Uiso 1 1 calc R U
C3 C 0.8406(7) 0.3992(3) 0.0582(2) 0.0160(13) Uani 1 1 d . .
C4 C 0.7736(7) 0.3595(3) 0.0949(2) 0.0171(14) Uani 1 1 d . .
C5 C 0.6536(8) 0.3625(3) 0.1731(2) 0.0202(14) Uani 1 1 d . .
H5 H 0.6273 0.3112 0.1695 0.024 Uiso 1 1 calc R U
C6 C 0.6140(9) 0.3981(4) 0.2136(3) 0.0259(16) Uani 1 1 d . .
H6 H 0.5626 0.3716 0.2374 0.031 Uiso 1 1 calc R U
C7 C 0.6504(8) 0.4734(4) 0.2191(2) 0.0214(14) Uani 1 1 d . .
H7 H 0.6256 0.4983 0.2471 0.026 Uiso 1 1 calc R U
C8 C 0.7231(8) 0.5128(3) 0.1838(2) 0.0160(13) Uani 1 1 d . .
C9 C 0.7664(7) 0.4767(3) 0.1419(2) 0.0160(13) Uani 1 1 d . .
C10 C 0.7313(8) 0.3986(3) 0.1368(2) 0.0172(14) Uani 1 1 d . .
C11 C 0.5058(9) 0.6487(3) 0.1058(2) 0.0216(15) Uani 1 1 d . .
C12 C 0.6358(8) 0.7543(4) 0.1716(2) 0.0200(14) Uani 1 1 d . .
C13 C 0.7678(8) 0.7523(4) 0.0924(2) 0.0202(14) Uani 1 1 d . .
C14 C 1.1668(9) 0.5791(4) 0.1927(3) 0.0283(16) Uani 1 1 d . .
C15 C 1.1345(8) 0.7202(4) 0.1498(3) 0.0221(15) Uani 1 1 d . .
C16 C 1.0244(8) 0.7019(4) 0.2321(3) 0.0250(16) Uani 1 1 d . .
C17 C 0.8805(8) 0.3632(4) 0.0169(3) 0.0222(15) Uani 1 1 d . .
H17 H 0.9230 0.3910 -0.0079 0.027 Uiso 1 1 calc R U
C18 C 0.8578(8) 0.2870(4) 0.0120(2) 0.0203(14) Uani 1 1 d . .
H18 H 0.8839 0.2625 -0.0161 0.024 Uiso 1 1 calc R U
C19 C 0.7972(8) 0.2473(3) 0.0482(3) 0.0232(15) Uani 1 1 d . .
H19 H 0.7846 0.1950 0.0450 0.028 Uiso 1 1 calc R U
C20 C 0.7541(8) 0.2814(4) 0.0892(2) 0.0214(14) Uani 1 1 d . .
H20 H 0.7115 0.2527 0.1135 0.026 Uiso 1 1 calc R U
O1 O 0.3752(6) 0.6249(3) 0.08809(18) 0.0272(11) Uani 1 1 d . .
O2 O 0.5912(6) 0.8001(3) 0.19456(18) 0.0289(12) Uani 1 1 d . .
O3 O 0.8125(6) 0.7961(2) 0.06753(17) 0.0256(11) Uani 1 1 d . .
O4 O 1.2641(7) 0.5322(3) 0.2002(2) 0.0476(16) Uani 1 1 d . .
O5 O 1.2112(6) 0.7656(3) 0.1330(2) 0.0364(14) Uani 1 1 d . .
O6 O 1.0284(6) 0.7335(3) 0.26758(19) 0.0334(13) Uani 1 1 d . .
S1 S 0.9039(2) 0.60886(8) 0.10408(6) 0.0165(3) Uani 1 1 d . .
S2 S 0.7549(2) 0.60781(9) 0.19765(6) 0.0181(3) Uani 1 1 d . .
Fe1 Fe 0.71177(11) 0.68330(5) 0.13424(3) 0.0148(2) Uani 1 1 d . .
Fe2 Fe 1.00719(11) 0.65176(5) 0.17689(4) 0.0186(2) Uani 1 1 d . .
C101 C 0.2502(7) 1.1638(3) 0.0862(2) 0.0142(13) Uani 1 1 d . .
C102 C 0.3141(8) 1.2031(3) 0.0515(2) 0.0182(14) Uani 1 1 d . .
H102 H 0.3539 1.1775 0.0255 0.022 Uiso 1 1 calc R U
C103 C 0.3235(7) 1.2825(4) 0.0529(2) 0.0175(13) Uani 1 1 d . .
C104 C 0.2651(7) 1.3207(3) 0.0917(2) 0.0161(13) Uani 1 1 d . .
C105 C 0.1302(8) 1.3146(4) 0.1670(2) 0.0221(15) Uani 1 1 d . .
H105 H 0.1381 1.3671 0.1694 0.027 Uiso 1 1 calc R U
C106 C 0.0560(8) 1.2757(4) 0.2011(2) 0.0238(15) Uani 1 1 d . .
H106 H 0.0095 1.3014 0.2261 0.029 Uiso 1 1 calc R U
C107 C 0.0487(8) 1.1987(4) 0.1991(2) 0.0182(13) Uani 1 1 d . .
H107 H -0.0039 1.1720 0.2226 0.022 Uiso 1 1 calc R U
C108 C 0.1174(8) 1.1606(4) 0.1633(2) 0.0192(14) Uani 1 1 d . .
C109 C 0.1871(7) 1.1991(3) 0.1262(2) 0.0130(12) Uani 1 1 d . .
C110 C 0.1943(7) 1.2789(3) 0.1288(2) 0.0145(13) Uani 1 1 d . .
C111 C 0.5310(10) 1.0663(5) 0.1661(3) 0.037(2) Uani 1 1 d . .
C112 C 0.3443(13) 0.9486(5) 0.1975(3) 0.054(3) Uani 1 1 d . .
C113 C 0.4503(9) 0.9382(4) 0.1128(3) 0.0332(18) Uani 1 1 d . .
C114 C -0.1642(10) 1.0385(4) 0.0778(3) 0.0297(17) Uani 1 1 d . .
C115 C 0.0658(9) 0.9338(4) 0.0555(3) 0.0279(16) Uani 1 1 d . .
C116 C -0.0420(10) 0.9292(4) 0.1396(3) 0.0302(17) Uani 1 1 d . .
C117 C 0.3873(8) 1.3218(4) 0.0156(2) 0.0202(14) Uani 1 1 d . .
H117 H 0.4254 1.2955 -0.0104 0.024 Uiso 1 1 calc R U
C118 C 0.3949(8) 1.3987(3) 0.0166(2) 0.0210(15) Uani 1 1 d . .
H118 H 0.4364 1.4254 -0.0087 0.025 Uiso 1 1 calc R U
C119 C 0.3407(8) 1.4360(4) 0.0553(3) 0.0234(15) Uani 1 1 d . .
H119 H 0.3471 1.4886 0.0562 0.028 Uiso 1 1 calc R U
C120 C 0.2780(8) 1.3991(4) 0.0925(3) 0.0242(16) Uani 1 1 d . .
H120 H 0.2437 1.4263 0.1187 0.029 Uiso 1 1 calc R U
O101 O 0.6465(7) 1.1044(4) 0.1767(2) 0.059(2) Uani 1 1 d . .
O102 O 0.3423(11) 0.9114(4) 0.2300(3) 0.097(3) Uani 1 1 d . .
O103 O 0.5161(7) 0.8941(3) 0.0917(2) 0.0432(15) Uani 1 1 d . .
O104 O -0.2972(7) 1.0619(3) 0.0617(2) 0.0378(14) Uani 1 1 d . .
O105 O 0.0851(7) 0.8933(3) 0.0258(2) 0.0401(14) Uani 1 1 d . .
O106 O -0.0887(8) 0.8854(3) 0.16446(19) 0.0405(14) Uani 1 1 d . .
S101 S 0.2572(2) 1.06563(9) 0.07660(6) 0.0186(3) Uani 1 1 d . .
S102 S 0.1128(2) 1.06303(9) 0.17069(6) 0.0205(4) Uani 1 1 d . .
Fe11 Fe 0.34670(13) 1.00731(6) 0.14583(4) 0.0253(3) Uani 1 1 d . .
Fe12 Fe 0.04143(13) 0.99869(5) 0.10313(4) 0.0220(2) Uani 1 1 d . .

loop_
_atom_site_aniso_label
_atom_site_aniso_U_11
_atom_site_aniso_U_22
_atom_site_aniso_U_33
_atom_site_aniso_U_23
_atom_site_aniso_U_13
_atom_site_aniso_U_12
C1 0.008(3) 0.017(3) 0.020(3) 0.000(3) 0.003(2) 0.003(3)
C2 0.016(3) 0.012(3) 0.022(3) -0.002(3) 0.004(3) -0.001(3)
C3 0.009(3) 0.014(3) 0.024(4) -0.002(3) 0.000(2) 0.002(3)
C4 0.008(3) 0.014(3) 0.028(4) 0.000(3) 0.001(3) 0.004(3)
C5 0.028(4) 0.012(3) 0.020(4) 0.002(3) 0.000(3) -0.001(3)
C6 0.033(4) 0.018(3) 0.029(4) 0.004(3) 0.013(3) 0.003(3)
C7 0.025(3) 0.019(3) 0.021(4) 0.000(3) 0.003(3) 0.001(3)
C8 0.021(3) 0.013(3) 0.014(3) 0.004(2) 0.001(2) 0.003(3)
C9 0.008(3) 0.010(3) 0.030(4) 0.004(3) 0.005(3) 0.001(2)
C10 0.014(3) 0.012(3) 0.024(4) 0.009(3) -0.002(3) 0.006(3)
C11 0.025(4) 0.013(3) 0.026(4) 0.000(3) 0.001(3) 0.004(3)
C12 0.012(3) 0.023(3) 0.024(4) 0.007(3) -0.001(3) 0.005(3)
C13 0.018(3) 0.019(3) 0.022(4) -0.004(3) -0.001(3) 0.001(3)
C14 0.026(4) 0.025(4) 0.033(4) -0.004(3) -0.001(3) 0.001(3)
C15 0.013(3) 0.022(3) 0.032(4) -0.007(3) 0.004(3) 0.006(3)
C16 0.012(3) 0.026(4) 0.035(4) -0.002(3) -0.005(3) 0.005(3)
C17 0.017(3) 0.018(3) 0.033(4) 0.000(3) 0.009(3) 0.002(3)
C18 0.021(3) 0.019(3) 0.021(4) -0.008(3) 0.005(3) 0.005(3)
C19 0.022(3) 0.011(3) 0.036(4) -0.005(3) 0.002(3) 0.005(3)
C20 0.020(3) 0.017(3) 0.028(4) 0.000(3) 0.002(3) 0.004(3)
O1 0.024(3) 0.021(2) 0.036(3) -0.006(2) 0.000(2) -0.001(2)
O2 0.040(3) 0.019(2) 0.029(3) -0.004(2) 0.010(2) 0.008(2)
O3 0.032(3) 0.018(2) 0.028(3) 0.004(2) 0.009(2) -0.003(2)
O4 0.041(3) 0.033(3) 0.064(4) -0.005(3) -0.010(3) 0.021(3)
O5 0.025(3) 0.020(3) 0.068(4) -0.007(3) 0.018(3) -0.004(2)
O6 0.034(3) 0.029(3) 0.034(3) -0.016(2) -0.005(2) 0.008(2)
S1 0.0173(8) 0.0114(7) 0.0219(9) -0.0015(6) 0.0065(6) -0.0002(6)
S2 0.0230(8) 0.0141(7) 0.0173(8) -0.0006(6) 0.0027(6) 0.0020(7)
Fe1 0.0145(4) 0.0112(4) 0.0188(5) -0.0010(4) 0.0032(3) 0.0013(4)
Fe2 0.0149(5) 0.0140(4) 0.0264(6) -0.0041(4) 0.0002(4) 0.0013(4)
C101 0.013(3) 0.020(3) 0.010(3) 0.000(2) 0.003(2) 0.000(3)
C102 0.015(3) 0.019(3) 0.020(3) -0.001(3) 0.002(3) 0.002(3)
C103 0.009(3) 0.022(3) 0.021(3) 0.002(3) -0.001(2) 0.001(3)
C104 0.010(3) 0.019(3) 0.019(3) -0.002(3) -0.002(2) 0.001(3)
C105 0.014(3) 0.023(4) 0.030(4) -0.005(3) 0.006(3) -0.002(3)
C106 0.025(3) 0.023(3) 0.026(4) -0.011(3) 0.010(3) -0.001(3)
C107 0.016(3) 0.022(3) 0.018(3) 0.000(3) 0.004(2) -0.004(3)
C108 0.015(3) 0.020(3) 0.023(4) -0.005(3) 0.004(3) 0.002(3)
C109 0.008(3) 0.014(3) 0.018(3) 0.002(2) 0.003(2) 0.006(2)
C110 0.012(3) 0.014(3) 0.018(3) 0.001(2) 0.002(2) 0.000(2)
C111 0.031(4) 0.049(5) 0.031(5) 0.000(4) 0.001(3) 0.020(4)
C112 0.074(7) 0.053(6) 0.039(5) 0.018(5) 0.030(5) 0.045(5)
C113 0.030(4) 0.032(4) 0.039(5) 0.019(4) 0.011(3) 0.010(4)
C114 0.039(4) 0.015(3) 0.037(5) -0.001(3) 0.013(4) -0.009(3)
C115 0.035(4) 0.021(4) 0.031(4) 0.003(3) 0.017(3) -0.012(3)
C116 0.046(5) 0.022(4) 0.025(4) -0.005(3) 0.014(3) -0.005(3)
C117 0.019(3) 0.019(3) 0.023(4) 0.003(3) 0.001(3) 0.002(3)
C118 0.020(3) 0.013(3) 0.030(4) 0.006(3) 0.001(3) -0.001(3)
C119 0.021(3) 0.015(3) 0.034(4) 0.004(3) 0.003(3) -0.006(3)
C120 0.017(3) 0.024(4) 0.031(4) -0.007(3) 0.001(3) -0.002(3)
O101 0.030(3) 0.091(5) 0.055(5) -0.027(4) -0.003(3) 0.005(4)
O102 0.155(7) 0.091(6) 0.062(5) 0.057(4) 0.077(5) 0.098(6)
O103 0.047(3) 0.030(3) 0.059(4) 0.006(3) 0.029(3) 0.019(3)
O104 0.028(3) 0.030(3) 0.056(4) 0.010(3) 0.006(3) -0.005(2)
O105 0.056(4) 0.022(3) 0.049(4) -0.013(3) 0.029(3) -0.007(3)
O106 0.069(4) 0.023(3) 0.035(3) -0.003(2) 0.028(3) -0.018(3)
S101 0.0218(8) 0.0136(7) 0.0217(9) 0.0009(6) 0.0073(7) 0.0019(7)
S102 0.0250(9) 0.0154(8) 0.0224(9) 0.0023(7) 0.0074(7) 0.0038(7)
Fe11 0.0286(6) 0.0220(5) 0.0270(6) 0.0083(4) 0.0106(4) 0.0129(4)
Fe12 0.0293(5) 0.0112(4) 0.0278(6) 0.0006(4) 0.0124(4) -0.0016(4)

loop_
_atom_type_symbol
_atom_type_description
_atom_type_scat_dispersion_real
_atom_type_scat_dispersion_imag
_atom_type_scat_source
C C 0.0033 0.0016 'International Tables Vol C Tables 4.2.6.8 and 6.1.1.4'
H H 0.0000 0.0000 'International Tables Vol C Tables 4.2.6.8 and 6.1.1.4'
O O 0.0106 0.0060 'International Tables Vol C Tables 4.2.6.8 and 6.1.1.4'
S S 0.1246 0.1234 'International Tables Vol C Tables 4.2.6.8 and 6.1.1.4'
Fe Fe 0.3463 0.8444 'International Tables Vol C Tables 4.2.6.8 and 6.1.1.4'

loop_
_geom_angle_atom_site_label_1
_geom_angle_atom_site_label_2
_geom_angle_atom_site_label_3
_geom_angle
C2 C1 C9 121.4(6)
C2 C1 S1 112.8(5)
C9 C1 S1 125.8(5)
C1 C2 C3 122.2(6)
C1 C2 H2 118.9
C3 C2 H2 118.9
C17 C3 C4 121.0(6)
C17 C3 C2 120.2(6)
C4 C3 C2 118.7(6)
C3 C4 C20 117.5(6)
C3 C4 C10 119.6(6)
C20 C4 C10 122.9(6)
C6 C5 C10 123.1(6)
C6 C5 H5 118.5
C10 C5 H5 118.5
C5 C6 C7 119.0(6)
C5 C6 H6 120.5
C7 C6 H6 120.5
C6 C7 C8 120.7(6)
C6 C7 H7 119.7
C8 C7 H7 119.7
C7 C8 C9 121.1(6)
C7 C8 S2 113.0(5)
C9 C8 S2 125.9(5)
C8 C9 C1 124.1(5)
C8 C9 C10 118.0(6)
C1 C9 C10 118.0(6)
C5 C10 C9 118.2(6)
C5 C10 C4 121.8(6)
C9 C10 C4 120.0(6)
O1 C11 Fe1 178.3(6)
O2 C12 Fe1 178.2(6)
O3 C13 Fe1 176.0(6)
O4 C14 Fe2 176.4(7)
O5 C15 Fe2 177.5(6)
O6 C16 Fe2 177.2(6)
C18 C17 C3 120.2(6)
C18 C17 H17 119.9
C3 C17 H17 119.9
C19 C18 C17 119.4(6)
C19 C18 H18 120.3
C17 C18 H18 120.3
C18 C19 C20 121.8(6)
C18 C19 H19 119.1
C20 C19 H19 119.1
C19 C20 C4 120.0(6)
C19 C20 H20 120.0
C4 C20 H20 120.0
C1 S1 Fe1 112.4(2)
C1 S1 Fe2 113.1(2)
Fe1 S1 Fe2 67.90(6)
C8 S2 Fe1 114.1(2)
C8 S2 Fe2 112.6(2)
Fe1 S2 Fe2 68.01(6)
C12 Fe1 C11 100.0(3)
C12 Fe1 C13 90.8(3)
C11 Fe1 C13 102.5(3)
C12 Fe1 S2 89.5(2)
C11 Fe1 S2 100.5(2)
C13 Fe1 S2 156.6(2)
C12 Fe1 S1 157.6(2)
C11 Fe1 S1 102.2(2)
C13 Fe1 S1 86.6(2)
S2 Fe1 S1 84.24(7)
C12 Fe1 Fe2 102.8(2)
C11 Fe1 Fe2 146.6(2)
C13 Fe1 Fe2 101.2(2)
S2 Fe1 Fe2 56.09(5)
S1 Fe1 Fe2 56.13(5)
C16 Fe2 C15 92.1(3)
C16 Fe2 C14 100.1(3)
C15 Fe2 C14 102.0(3)
C16 Fe2 S2 85.7(2)
C15 Fe2 S2 152.4(2)
C14 Fe2 S2 105.4(2)
C16 Fe2 S1 161.5(2)
C15 Fe2 S1 89.9(2)
C14 Fe2 S1 97.5(2)
S2 Fe2 S1 84.03(7)
C16 Fe2 Fe1 105.6(2)
C15 Fe2 Fe1 98.7(2)
C14 Fe2 Fe1 146.1(2)
S2 Fe2 Fe1 55.90(6)
S1 Fe2 Fe1 55.97(5)
C102 C101 C109 121.9(6)
C102 C101 S101 112.9(5)
C109 C101 S101 125.2(5)
C101 C102 C103 121.7(6)
C101 C102 H102 119.1
C103 C102 H102 119.1
C117 C103 C104 120.6(6)
C117 C103 C102 120.2(6)
C104 C103 C102 119.2(6)
C103 C104 C120 118.1(6)
C103 C104 C110 119.4(6)
C120 C104 C110 122.5(6)
C106 C105 C110 121.5(6)
C106 C105 H105 119.2
C110 C105 H105 119.2
C105 C106 C107 120.1(6)
C105 C106 H106 120.0
C107 C106 H106 120.0
C108 C107 C106 120.6(6)
C108 C107 H107 119.7
C106 C107 H107 119.7
C107 C108 C109 120.9(6)
C107 C108 S102 113.1(5)
C109 C108 S102 126.0(5)
C108 C109 C101 124.2(6)
C108 C109 C110 117.8(6)
C101 C109 C110 118.0(5)
C105 C110 C109 119.0(6)
C105 C110 C104 121.2(6)
C109 C110 C104 119.8(6)
O101 C111 Fe11 176.8(8)
O102 C112 Fe11 179.8(13)
O103 C113 Fe11 179.9(8)
O104 C114 Fe12 178.0(6)
O105 C115 Fe12 178.4(7)
O106 C116 Fe12 176.8(7)
C118 C117 C103 120.3(6)
C118 C117 H117 119.9
C103 C117 H117 119.9
C117 C118 C119 119.0(6)
C117 C118 H118 120.5
C119 C118 H118 120.5
C120 C119 C118 122.2(6)
C120 C119 H119 118.9
C118 C119 H119 118.9
C119 C120 C104 119.8(6)
C119 C120 H120 120.1
C104 C120 H120 120.1
C101 S101 Fe11 110.0(2)
C101 S101 Fe12 116.1(2)
Fe11 S101 Fe12 67.82(6)
C108 S102 Fe12 114.8(2)
C108 S102 Fe11 112.2(2)
Fe12 S102 Fe11 68.07(6)
C113 Fe11 C112 93.5(3)
C113 Fe11 C111 100.9(3)
C112 Fe11 C111 100.0(4)
C113 Fe11 S101 89.0(2)
C112 Fe11 S101 160.6(3)
C111 Fe11 S101 98.4(3)
C113 Fe11 S102 153.3(3)
C112 Fe11 S102 85.5(3)
C111 Fe11 S102 105.5(2)
S101 Fe11 S102 83.69(7)
C113 Fe11 Fe12 99.1(3)
C112 Fe11 Fe12 104.4(3)
C111 Fe11 Fe12 147.2(2)
S101 Fe11 Fe12 56.20(5)
S102 Fe11 Fe12 55.78(6)
C116 Fe12 C114 98.4(3)
C116 Fe12 C115 93.0(3)
C114 Fe12 C115 97.4(3)
C116 Fe12 S102 86.6(2)
C114 Fe12 S102 104.1(2)
C115 Fe12 S102 158.4(2)
C116 Fe12 S101 153.7(3)
C114 Fe12 S101 107.7(2)
C115 Fe12 S101 87.2(2)
S102 Fe12 S101 83.77(7)
C116 Fe12 Fe11 98.6(3)
C114 Fe12 Fe11 152.9(2)
C115 Fe12 Fe11 102.7(2)
S102 Fe12 Fe11 56.14(5)
S101 Fe12 Fe11 55.98(6)

loop_
_geom_bond_atom_site_label_1
_geom_bond_atom_site_label_2
_geom_bond_distance
C1 C2 1.356(8)
C1 C9 1.427(8)
C1 S1 1.790(6)
C2 C3 1.427(8)
C2 H2 0.9500
C3 C17 1.402(9)
C3 C4 1.410(9)
C4 C20 1.423(8)
C4 C10 1.448(9)
C5 C6 1.378(9)
C5 C10 1.409(9)
C5 H5 0.9500
C6 C7 1.392(9)
C6 H6 0.9500
C7 C8 1.396(8)
C7 H7 0.9500
C8 C9 1.425(9)
C8 S2 1.769(6)
C9 C10 1.437(8)
C11 O1 1.152(7)
C11 Fe1 1.802(7)
C12 O2 1.130(8)
C12 Fe1 1.802(7)
C13 O3 1.138(8)
C13 Fe1 1.805(7)
C14 O4 1.134(8)
C14 Fe2 1.815(7)
C15 O5 1.147(8)
C15 Fe2 1.805(7)
C16 O6 1.151(8)
C16 Fe2 1.792(7)
C17 C18 1.390(9)
C17 H17 0.9500
C18 C19 1.376(9)
C18 H18 0.9500
C19 C20 1.389(9)
C19 H19 0.9500
C20 H20 0.9500
S1 Fe1 2.2444(18)
S1 Fe2 2.249(2)
S2 Fe1 2.241(2)
S2 Fe2 2.246(2)
Fe1 Fe2 2.5094(15)
C101 C102 1.351(8)
C101 C109 1.433(8)
C101 S101 1.792(6)
C102 C103 1.433(8)
C102 H102 0.9500
C103 C117 1.408(9)
C103 C104 1.413(9)
C104 C120 1.419(9)
C104 C110 1.452(8)
C105 C106 1.372(9)
C105 C110 1.399(9)
C105 H105 0.9500
C106 C107 1.391(9)
C106 H106 0.9500
C107 C108 1.380(8)
C107 H107 0.9500
C108 C109 1.415(9)
C108 S102 1.774(7)
C109 C110 1.442(8)
C111 O101 1.136(9)
C111 Fe11 1.812(9)
C112 O102 1.139(10)
C112 Fe11 1.805(9)
C113 O103 1.149(9)
C113 Fe11 1.801(8)
C114 O104 1.150(8)
C114 Fe12 1.808(8)
C115 O105 1.135(8)
C115 Fe12 1.810(7)
C116 O106 1.145(8)
C116 Fe12 1.790(7)
C117 C118 1.388(8)
C117 H117 0.9500
C118 C119 1.390(9)
C118 H118 0.9500
C119 C120 1.380(9)
C119 H119 0.9500
C120 H120 0.9500
S101 Fe11 2.252(2)
S101 Fe12 2.2580(19)
S102 Fe12 2.243(2)
S102 Fe11 2.252(2)
Fe11 Fe12 2.5161(17)

loop_
_geom_torsion_atom_site_label_1
_geom_torsion_atom_site_label_2
_geom_torsion_atom_site_label_3
_geom_torsion_atom_site_label_4
_geom_torsion
C9 C1 C2 C3 -3.9(9)
S1 C1 C2 C3 176.1(5)
C1 C2 C3 C17 -177.4(6)
C1 C2 C3 C4 1.2(9)
C17 C3 C4 C20 2.2(9)
C2 C3 C4 C20 -176.4(5)
C17 C3 C4 C10 -179.0(6)
C2 C3 C4 C10 2.4(8)
C10 C5 C6 C7 0.6(10)
C5 C6 C7 C8 1.1(10)
C6 C7 C8 C9 -1.8(10)
C6 C7 C8 S2 179.0(5)
C7 C8 C9 C1 -180.0(6)
S2 C8 C9 C1 -0.8(9)
C7 C8 C9 C10 0.7(9)
S2 C8 C9 C10 179.8(4)
C2 C1 C9 C8 -176.6(6)
S1 C1 C9 C8 3.4(9)
C2 C1 C9 C10 2.8(9)
S1 C1 C9 C10 -177.2(4)
C6 C5 C10 C9 -1.6(9)
C6 C5 C10 C4 179.1(6)
C8 C9 C10 C5 1.0(8)
C1 C9 C10 C5 -178.4(5)
C8 C9 C10 C4 -179.8(5)
C1 C9 C10 C4 0.8(8)
C3 C4 C10 C5 175.9(6)
C20 C4 C10 C5 -5.5(9)
C3 C4 C10 C9 -3.3(8)
C20 C4 C10 C9 175.3(6)
C4 C3 C17 C18 -1.4(9)
C2 C3 C17 C18 177.2(6)
C3 C17 C18 C19 -0.5(9)
C17 C18 C19 C20 1.5(10)
C18 C19 C20 C4 -0.6(10)
C3 C4 C20 C19 -1.3(9)
C10 C4 C20 C19 -179.9(6)
C2 C1 S1 Fe1 139.7(4)
C9 C1 S1 Fe1 -40.3(6)
C2 C1 S1 Fe2 -145.8(4)
C9 C1 S1 Fe2 34.2(6)
C7 C8 S2 Fe1 -144.8(4)
C9 C8 S2 Fe1 36.0(6)
C7 C8 S2 Fe2 140.2(4)
C9 C8 S2 Fe2 -39.1(6)
C109 C101 C102 C103 0.4(9)
S101 C101 C102 C103 -178.7(5)
C101 C102 C103 C117 -178.6(6)
C101 C102 C103 C104 0.3(9)
C117 C103 C104 C120 -2.0(9)
C102 C103 C104 C120 179.1(5)
C117 C103 C104 C110 177.9(5)
C102 C103 C104 C110 -1.0(8)
C110 C105 C106 C107 2.3(10)
C105 C106 C107 C108 0.7(10)
C106 C107 C108 C109 -3.8(10)
C106 C107 C108 S102 174.4(5)
C107 C108 C109 C101 -175.8(6)
S102 C108 C109 C101 6.3(9)
C107 C108 C109 C110 3.9(9)
S102 C108 C109 C110 -174.0(4)
C102 C101 C109 C108 179.4(6)
S101 C101 C109 C108 -1.6(9)
C102 C101 C109 C110 -0.3(9)
S101 C101 C109 C110 178.7(4)
C106 C105 C110 C109 -2.0(9)
C106 C105 C110 C104 177.0(6)
C108 C109 C110 C105 -1.1(8)
C101 C109 C110 C105 178.7(5)
C108 C109 C110 C104 179.9(5)
C101 C109 C110 C104 -0.4(8)
C103 C104 C110 C105 -178.0(6)
C120 C104 C110 C105 1.9(9)
C103 C104 C110 C109 1.0(8)
C120 C104 C110 C109 -179.1(5)
C104 C103 C117 C118 0.5(9)
C102 C103 C117 C118 179.3(6)
C103 C117 C118 C119 0.9(9)
C117 C118 C119 C120 -0.7(10)
C118 C119 C120 C104 -0.9(10)
C103 C104 C120 C119 2.2(9)
C110 C104 C120 C119 -177.7(6)
C102 C101 S101 Fe11 137.8(4)
C109 C101 S101 Fe11 -41.3(5)
C102 C101 S101 Fe12 -147.8(4)
C109 C101 S101 Fe12 33.1(6)
C107 C108 S102 Fe12 140.0(4)
C109 C108 S102 Fe12 -41.9(6)
C107 C108 S102 Fe11 -144.8(4)
C109 C108 S102 Fe11 33.3(6)
